data_7112269
loop_
_publ_author_name
'Sues, Peter E.'
'Lough, Alan J.'
'Morris, Robert H.'

_publ_section_title
;
 A sulfur mimic of 1,1-bis(diphenylphosphino)methane: a new ligand opens
 up.
;
_journal_issue 36
_journal_name_full 'Chemical communications (Cambridge, England)'
_journal_page_first 4707
_journal_page_last 4710
_journal_paper_doi 10.1039/c3cc49456j
_journal_volume 50
_journal_year 2014
_chemical_formula_moiety 'C34 H59 Cl P2 Ru S'
_chemical_formula_sum 'C34 H59 Cl P2 Ru S'
_chemical_formula_weight 698.33
_chemical_name_systematic
; 
 ? 
;
_space_group_crystal_system monoclinic
_space_group_IT_number 14
_space_group_name_Hall '-P 2yn'
_space_group_name_H-M_alt 'P 1 21/n 1'
_symmetry_space_group_name_Hall '-P 2yn'
_symmetry_space_group_name_H-M 'P 1 21/n 1'
_atom_sites_solution_hydrogens geom
_audit_creation_method SHELXL-2013
_cell_angle_alpha 90
_cell_angle_beta 95.800(2)
_cell_angle_gamma 90
_cell_formula_units_Z 4
_cell_length_a 9.5879(7)
_cell_length_b 20.4899(14)
_cell_length_c 17.4167(12)
_cell_measurement_reflns_used 9960
_cell_measurement_temperature 147(2)
_cell_measurement_theta_max 27.38
_cell_measurement_theta_min 2.31
_cell_volume 3404.1(4)
_computing_cell_refinement APEX2
_computing_data_collection 'APEX2 (Bruker, 2007)'
_computing_data_reduction 'SAINT (Bruker, 2007)'
_computing_molecular_graphics 'PLATON (Spek, 2009)'
_computing_publication_material 'SHELXTL (Sheldrick, 2008)'
_computing_structure_refinement 'SHELXL-2013 (Sheldrick, 2013)'
_computing_structure_solution 'SHELXS-97 (Sheldrick, 2008)'
_diffrn_ambient_temperature 147(2)
_diffrn_measured_fraction_theta_full 0.994
_diffrn_measured_fraction_theta_max 0.991
_diffrn_measurement_device_type 'Bruker Kappa APEX-DUO CCD'
_diffrn_measurement_method '\f and \w scans'
_diffrn_radiation_type MoK\a
_diffrn_radiation_wavelength 0.71073
_diffrn_reflns_av_R_equivalents 0.0495
_diffrn_reflns_av_unetI/netI 0.0331
_diffrn_reflns_Laue_measured_fraction_full 0.994
_diffrn_reflns_Laue_measured_fraction_max 0.991
_diffrn_reflns_limit_h_max 11
_diffrn_reflns_limit_h_min -12
_diffrn_reflns_limit_k_max 26
_diffrn_reflns_limit_k_min -26
_diffrn_reflns_limit_l_max 22
_diffrn_reflns_limit_l_min -22
_diffrn_reflns_number 61189
_diffrn_reflns_point_group_measured_fraction_full 0.994
_diffrn_reflns_point_group_measured_fraction_max 0.991
_diffrn_reflns_theta_full 25.242
_diffrn_reflns_theta_max 27.497
_diffrn_reflns_theta_min 1.539
_diffrn_source 'sealed tube with Bruker Triumph monochromator'
_exptl_absorpt_coefficient_mu 0.717
_exptl_absorpt_correction_T_max 0.7456
_exptl_absorpt_correction_T_min 0.6830
_exptl_absorpt_correction_type multi-scan
_exptl_absorpt_process_details 'SADABS (Sheldrick, 1996)'
_exptl_crystal_colour orange
_exptl_crystal_density_diffrn 1.363
_exptl_crystal_description plate
_exptl_crystal_F_000 1480
_exptl_crystal_size_max 0.135
_exptl_crystal_size_mid 0.120
_exptl_crystal_size_min 0.050
_refine_diff_density_max 1.482
_refine_diff_density_min -0.481
_refine_diff_density_rms 0.077
_refine_ls_extinction_method none
_refine_ls_goodness_of_fit_ref 1.038
_refine_ls_hydrogen_treatment constr
_refine_ls_matrix_type full
_refine_ls_number_parameters 352
_refine_ls_number_reflns 7762
_refine_ls_number_restraints 0
_refine_ls_restrained_S_all 1.038
_refine_ls_R_factor_all 0.0508
_refine_ls_R_factor_gt 0.0334
_refine_ls_shift/su_max 0.001
_refine_ls_shift/su_mean 0.000
_refine_ls_structure_factor_coef Fsqd
_refine_ls_weighting_details 'w=1/[\s^2^(Fo^2^)+(0.0303P)^2^+3.9335P] where P=(Fo^2^+2Fc^2^)/3'
_refine_ls_weighting_scheme calc
_refine_ls_wR_factor_gt 0.0725
_refine_ls_wR_factor_ref 0.0786
_reflns_Friedel_coverage 0.000
_reflns_number_gt 6189
_reflns_number_total 7762
_reflns_threshold_expression 'I > 2\s(I)'
_cod_data_source_file c3cc49456j2.cif
_cod_data_source_block 4
_cod_database_code 7112269
_shelx_space_group_comment
; 
The symmetry employed for this shelxl refinement is uniquely defined 
by the following loop, which should always be used as a source of 
symmetry information in preference to the above space-group names. 
They are only intended as comments. 
;
_shelx_estimated_absorpt_t_min 0.909
_shelx_estimated_absorpt_t_max 0.965
_shelxl_version_number 2013-3

loop_
_space_group_symop_operation_xyz
'x, y, z'
'-x+1/2, y+1/2, -z+1/2'
'-x, -y, -z'
'x-1/2, -y-1/2, z-1/2'

loop_
_atom_site_label
_atom_site_type_symbol
_atom_site_fract_x
_atom_site_fract_y
_atom_site_fract_z
_atom_site_U_iso_or_equiv
_atom_site_adp_type
_atom_site_occupancy
_atom_site_site_symmetry_order
_atom_site_calc_flag
_atom_site_refinement_flags_posn
_atom_site_refinement_flags_adp
_atom_site_refinement_flags_occupancy
_atom_site_disorder_assembly
_atom_site_disorder_group
Ru1 Ru 0.17220(2) 0.23946(2) 0.35556(2) 0.01582(6) Uani 1 1 d . . . . .
Cl1 Cl 0.12653(7) 0.24734(3) 0.21500(3) 0.02372(13) Uani 1 1 d . . . . .
S1 S -0.18399(6) 0.23330(3) 0.33205(4) 0.02073(13) Uani 1 1 d . . . . .
P1 P -0.02431(6) 0.30343(3) 0.36521(4) 0.01619(13) Uani 1 1 d . . . . .
P2 P -0.01267(7) 0.16739(3) 0.35095(4) 0.01824(13) Uani 1 1 d . . . . .
C1 C 0.3190(3) 0.24494(12) 0.46248(14) 0.0201(5) Uani 1 1 d . . . . .
C2 C 0.3409(3) 0.18470(12) 0.42357(15) 0.0202(5) Uani 1 1 d . . . . .
C3 C 0.3838(3) 0.19902(12) 0.34921(14) 0.0199(5) Uani 1 1 d . . . . .
C4 C 0.3936(3) 0.26913(12) 0.34368(14) 0.0205(5) Uani 1 1 d . . . . .
C5 C 0.3553(3) 0.29705(11) 0.41238(14) 0.0196(5) Uani 1 1 d . . . . .
C6 C 0.3010(3) 0.25346(14) 0.54635(15) 0.0296(6) Uani 1 1 d . . . . .
H6A H 0.3922 0.2626 0.5750 0.044 Uiso 1 1 calc R U . . .
H6B H 0.2620 0.2134 0.5663 0.044 Uiso 1 1 calc R U . . .
H6C H 0.2369 0.2899 0.5527 0.044 Uiso 1 1 calc R U . . .
C7 C 0.3363(3) 0.11768(13) 0.45832(17) 0.0288(6) Uani 1 1 d . . . . .
H7A H 0.4247 0.1090 0.4901 0.043 Uiso 1 1 calc R U . . .
H7B H 0.3228 0.0851 0.4170 0.043 Uiso 1 1 calc R U . . .
H7C H 0.2584 0.1152 0.4905 0.043 Uiso 1 1 calc R U . . .
C8 C 0.4279(3) 0.15190(13) 0.29089(17) 0.0283(6) Uani 1 1 d . . . . .
H8A H 0.5303 0.1521 0.2922 0.043 Uiso 1 1 calc R U . . .
H8B H 0.3864 0.1647 0.2394 0.043 Uiso 1 1 calc R U . . .
H8C H 0.3960 0.1080 0.3029 0.043 Uiso 1 1 calc R U . . .
C9 C 0.4441(3) 0.30538(14) 0.27704(16) 0.0296(6) Uani 1 1 d . . . . .
H9A H 0.5467 0.3042 0.2810 0.044 Uiso 1 1 calc R U . . .
H9B H 0.4124 0.3508 0.2779 0.044 Uiso 1 1 calc R U . . .
H9C H 0.4061 0.2848 0.2286 0.044 Uiso 1 1 calc R U . . .
C10 C 0.3733(3) 0.36763(12) 0.43405(17) 0.0276(6) Uani 1 1 d . . . . .
H10A H 0.4725 0.3766 0.4496 0.041 Uiso 1 1 calc R U . . .
H10B H 0.3182 0.3775 0.4771 0.041 Uiso 1 1 calc R U . . .
H10C H 0.3408 0.3950 0.3896 0.041 Uiso 1 1 calc R U . . .
C11 C -0.0688(3) 0.37601(12) 0.30238(15) 0.0209(5) Uani 1 1 d . . . . .
H11A H -0.1274 0.4058 0.3313 0.025 Uiso 1 1 calc R U . . .
C12 C -0.1519(3) 0.36119(13) 0.22516(15) 0.0247(6) Uani 1 1 d . . . . .
H12A H -0.2432 0.3415 0.2341 0.030 Uiso 1 1 calc R U . . .
H12B H -0.0998 0.3293 0.1963 0.030 Uiso 1 1 calc R U . . .
C13 C -0.1768(3) 0.42340(13) 0.17745(15) 0.0257(6) Uani 1 1 d . . . . .
H13A H -0.2271 0.4124 0.1267 0.031 Uiso 1 1 calc R U . . .
H13B H -0.2366 0.4535 0.2041 0.031 Uiso 1 1 calc R U . . .
C14 C -0.0392(3) 0.45741(14) 0.16532(16) 0.0300(6) Uani 1 1 d . . . . .
H14A H 0.0180 0.4287 0.1352 0.036 Uiso 1 1 calc R U . . .
H14B H -0.0590 0.4981 0.1356 0.036 Uiso 1 1 calc R U . . .
C15 C 0.0413(3) 0.47325(13) 0.24175(16) 0.0297(6) Uani 1 1 d . . . . .
H15A H -0.0122 0.5053 0.2696 0.036 Uiso 1 1 calc R U . . .
H15B H 0.1322 0.4934 0.2328 0.036 Uiso 1 1 calc R U . . .
C16 C 0.0679(3) 0.41233(12) 0.29139(15) 0.0217(5) Uani 1 1 d . . . . .
H16A H 0.1147 0.4250 0.3425 0.026 Uiso 1 1 calc R U . . .
H16B H 0.1316 0.3827 0.2667 0.026 Uiso 1 1 calc R U . . .
C21 C -0.0727(3) 0.33181(11) 0.46096(14) 0.0187(5) Uani 1 1 d . . . . .
H21A H -0.0381 0.2975 0.4991 0.022 Uiso 1 1 calc R U . . .
C22 C 0.0035(3) 0.39503(12) 0.48745(15) 0.0252(6) Uani 1 1 d . . . . .
H22A H 0.1055 0.3895 0.4851 0.030 Uiso 1 1 calc R U . . .
H22B H -0.0291 0.4311 0.4523 0.030 Uiso 1 1 calc R U . . .
C23 C -0.0245(3) 0.41242(14) 0.57006(16) 0.0311(6) Uani 1 1 d . . . . .
H23A H 0.0167 0.3784 0.6058 0.037 Uiso 1 1 calc R U . . .
H23B H 0.0216 0.4544 0.5849 0.037 Uiso 1 1 calc R U . . .
C24 C -0.1801(3) 0.41785(16) 0.57757(18) 0.0387(7) Uani 1 1 d . . . . .
H24A H -0.2195 0.4551 0.5463 0.046 Uiso 1 1 calc R U . . .
H24B H -0.1949 0.4263 0.6321 0.046 Uiso 1 1 calc R U . . .
C25 C -0.2562(3) 0.35555(16) 0.55052(17) 0.0371(7) Uani 1 1 d . . . . .
H25A H -0.3581 0.3612 0.5533 0.044 Uiso 1 1 calc R U . . .
H25B H -0.2237 0.3191 0.5852 0.044 Uiso 1 1 calc R U . . .
C26 C -0.2293(3) 0.33865(14) 0.46746(15) 0.0283(6) Uani 1 1 d . . . . .
H26A H -0.2772 0.2972 0.4519 0.034 Uiso 1 1 calc R U . . .
H26B H -0.2684 0.3734 0.4321 0.034 Uiso 1 1 calc R U . . .
C31 C -0.0575(3) 0.11935(11) 0.43530(15) 0.0213(5) Uani 1 1 d . . . . .
H31A H 0.0067 0.0808 0.4394 0.026 Uiso 1 1 calc R U . . .
C32 C -0.0303(3) 0.15688(13) 0.51085(15) 0.0275(6) Uani 1 1 d . . . . .
H32A H -0.0956 0.1943 0.5105 0.033 Uiso 1 1 calc R U . . .
H32B H 0.0666 0.1742 0.5157 0.033 Uiso 1 1 calc R U . . .
C33 C -0.0498(3) 0.11300(15) 0.58000(16) 0.0320(6) Uani 1 1 d . . . . .
H33A H 0.0177 0.0764 0.5815 0.038 Uiso 1 1 calc R U . . .
H33B H -0.0306 0.1383 0.6283 0.038 Uiso 1 1 calc R U . . .
C34 C -0.1982(3) 0.08625(14) 0.57473(18) 0.0346(7) Uani 1 1 d . . . . .
H34A H -0.2653 0.1226 0.5784 0.042 Uiso 1 1 calc R U . . .
H34B H -0.2075 0.0561 0.6183 0.042 Uiso 1 1 calc R U . . .
C35 C -0.2326(3) 0.05028(14) 0.49892(18) 0.0374(7) Uani 1 1 d . . . . .
H35A H -0.3320 0.0365 0.4946 0.045 Uiso 1 1 calc R U . . .
H35B H -0.1740 0.0105 0.4989 0.045 Uiso 1 1 calc R U . . .
C36 C -0.2074(3) 0.09240(15) 0.42863(19) 0.0380(7) Uani 1 1 d . . . . .
H36A H -0.2240 0.0658 0.3811 0.046 Uiso 1 1 calc R U . . .
H36B H -0.2748 0.1291 0.4245 0.046 Uiso 1 1 calc R U . . .
C41 C -0.0217(7) 0.1124(3) 0.2642(3) 0.0203(13) Uiso 0.504(7) 1 d . . P A 1
H41A H 0.0407 0.1330 0.2284 0.024 Uiso 0.504(7) 1 calc R U P A 1
C42 C 0.0448(6) 0.0462(3) 0.2859(3) 0.0214(13) Uiso 0.504(7) 1 d . . P A 1
H42A H -0.0160 0.0209 0.3176 0.026 Uiso 0.504(7) 1 calc R U P A 1
H42B H 0.1374 0.0522 0.3158 0.026 Uiso 0.504(7) 1 calc R U P A 1
C43 C 0.0617(10) 0.0093(4) 0.2077(5) 0.026(3) Uiso 0.504(7) 1 d . . P A 1
H43A H 0.1227 0.0351 0.1765 0.031 Uiso 0.504(7) 1 calc R U P A 1
H43B H 0.1070 -0.0335 0.2189 0.031 Uiso 0.504(7) 1 calc R U P A 1
C44 C -0.0785(6) -0.0007(3) 0.1628(3) 0.0289(15) Uiso 0.504(7) 1 d . . P A 1
H44A H -0.1400 -0.0266 0.1936 0.035 Uiso 0.504(7) 1 calc R U P A 1
H44B H -0.0674 -0.0247 0.1144 0.035 Uiso 0.504(7) 1 calc R U P A 1
C45 C -0.1443(9) 0.0668(4) 0.1441(4) 0.031(2) Uiso 0.504(7) 1 d . . P A 1
H45A H -0.0831 0.0919 0.1123 0.037 Uiso 0.504(7) 1 calc R U P A 1
H45B H -0.2364 0.0611 0.1137 0.037 Uiso 0.504(7) 1 calc R U P A 1
C46 C -0.1634(7) 0.1049(3) 0.2175(4) 0.0230(14) Uiso 0.504(7) 1 d . . P A 1
H46A H -0.2037 0.1484 0.2041 0.028 Uiso 0.504(7) 1 calc R U P A 1
H46B H -0.2287 0.0813 0.2482 0.028 Uiso 0.504(7) 1 calc R U P A 1
C41A C -0.0547(7) 0.1000(3) 0.2799(3) 0.0203(13) Uiso 0.496(7) 1 d . . P A 2
H41B H -0.1117 0.0672 0.3056 0.024 Uiso 0.496(7) 1 calc R U P A 2
C42A C 0.0826(6) 0.0663(3) 0.2642(3) 0.0252(14) Uiso 0.496(7) 1 d . . P A 2
H42C H 0.1381 0.0560 0.3138 0.030 Uiso 0.496(7) 1 calc R U P A 2
H42D H 0.1386 0.0961 0.2347 0.030 Uiso 0.496(7) 1 calc R U P A 2
C43A C 0.0514(10) 0.0028(4) 0.2179(5) 0.023(3) Uiso 0.496(7) 1 d . . P A 2
H43C H -0.0047 -0.0274 0.2467 0.028 Uiso 0.496(7) 1 calc R U P A 2
H43D H 0.1399 -0.0192 0.2082 0.028 Uiso 0.496(7) 1 calc R U P A 2
C44A C -0.0344(7) 0.0239(3) 0.1381(3) 0.0304(16) Uiso 0.496(7) 1 d . . P A 2
H44C H 0.0235 0.0535 0.1096 0.037 Uiso 0.496(7) 1 calc R U P A 2
H44D H -0.0564 -0.0153 0.1059 0.037 Uiso 0.496(7) 1 calc R U P A 2
C45A C -0.1678(8) 0.0576(4) 0.1530(4) 0.0218(18) Uiso 0.496(7) 1 d . . P A 2
H45C H -0.2278 0.0269 0.1788 0.026 Uiso 0.496(7) 1 calc R U P A 2
H45D H -0.2191 0.0705 0.1031 0.026 Uiso 0.496(7) 1 calc R U P A 2
C46A C -0.1392(7) 0.1193(3) 0.2045(4) 0.0226(15) Uiso 0.496(7) 1 d . . P A 2
H46C H -0.0864 0.1519 0.1771 0.027 Uiso 0.496(7) 1 calc R U P A 2
H46D H -0.2292 0.1392 0.2154 0.027 Uiso 0.496(7) 1 calc R U P A 2

loop_
_atom_site_aniso_label
_atom_site_aniso_U_11
_atom_site_aniso_U_22
_atom_site_aniso_U_33
_atom_site_aniso_U_23
_atom_site_aniso_U_13
_atom_site_aniso_U_12
Ru1 0.01479(10) 0.01652(9) 0.01617(10) 0.00126(8) 0.00170(7) 0.00198(7)
Cl1 0.0254(3) 0.0303(3) 0.0156(3) 0.0015(2) 0.0029(2) 0.0058(2)
S1 0.0164(3) 0.0171(3) 0.0280(3) 0.0003(2) -0.0014(2) 0.0002(2)
P1 0.0154(3) 0.0155(3) 0.0176(3) 0.0001(2) 0.0010(2) 0.0010(2)
P2 0.0192(3) 0.0154(3) 0.0195(3) -0.0009(2) -0.0011(2) 0.0013(2)
C1 0.0165(12) 0.0244(13) 0.0187(12) 0.0028(10) -0.0010(9) 0.0000(9)
C2 0.0152(13) 0.0205(12) 0.0243(13) 0.0045(10) -0.0006(10) 0.0009(9)
C3 0.0157(13) 0.0201(12) 0.0240(13) 0.0010(10) 0.0026(10) 0.0026(9)
C4 0.0166(12) 0.0227(13) 0.0221(13) 0.0033(10) 0.0010(9) 0.0002(9)
C5 0.0158(13) 0.0195(12) 0.0231(13) 0.0030(10) 0.0004(9) 0.0006(9)
C6 0.0305(15) 0.0381(16) 0.0193(13) 0.0015(11) -0.0018(10) -0.0050(12)
C7 0.0281(16) 0.0246(14) 0.0324(16) 0.0106(11) -0.0042(12) 0.0009(11)
C8 0.0237(15) 0.0263(14) 0.0358(16) -0.0031(12) 0.0065(11) 0.0034(11)
C9 0.0273(16) 0.0303(15) 0.0326(16) 0.0072(12) 0.0099(12) -0.0017(11)
C10 0.0232(15) 0.0237(14) 0.0350(16) -0.0019(11) -0.0021(11) -0.0011(10)
C11 0.0195(13) 0.0190(12) 0.0236(13) 0.0043(10) 0.0000(10) 0.0024(9)
C12 0.0204(14) 0.0270(13) 0.0264(14) 0.0021(11) 0.0000(10) 0.0006(10)
C13 0.0225(14) 0.0323(15) 0.0216(14) 0.0049(11) -0.0016(10) 0.0036(10)
C14 0.0283(16) 0.0336(15) 0.0280(15) 0.0097(12) 0.0026(11) 0.0027(11)
C15 0.0278(16) 0.0263(14) 0.0342(16) 0.0098(12) -0.0005(12) -0.0008(11)
C16 0.0204(13) 0.0212(12) 0.0227(13) 0.0055(10) -0.0012(10) 0.0001(9)
C21 0.0173(13) 0.0200(12) 0.0191(13) 0.0001(10) 0.0027(9) 0.0024(9)
C22 0.0267(15) 0.0236(13) 0.0259(14) -0.0053(11) 0.0053(11) 0.0000(10)
C23 0.0315(17) 0.0326(15) 0.0292(15) -0.0111(12) 0.0024(12) 0.0018(12)
C24 0.0369(19) 0.0508(19) 0.0286(16) -0.0122(14) 0.0045(13) 0.0127(14)
C25 0.0255(16) 0.060(2) 0.0269(16) -0.0050(14) 0.0108(12) 0.0029(13)
C26 0.0214(15) 0.0406(16) 0.0234(14) -0.0043(12) 0.0046(11) 0.0012(11)
C31 0.0222(14) 0.0153(11) 0.0253(14) 0.0022(10) -0.0025(10) 0.0004(9)
C32 0.0290(16) 0.0266(14) 0.0283(15) -0.0052(11) 0.0091(11) -0.0091(11)
C33 0.0322(17) 0.0409(17) 0.0238(15) -0.0043(12) 0.0070(12) -0.0063(12)
C34 0.0293(17) 0.0328(16) 0.0439(18) 0.0108(13) 0.0143(13) -0.0012(12)
C35 0.0317(17) 0.0325(16) 0.0464(19) 0.0173(14) -0.0040(13) -0.0134(12)
C36 0.0321(17) 0.0354(16) 0.0438(18) 0.0165(14) -0.0089(13) -0.0168(13)

loop_
_atom_type_symbol
_atom_type_description
_atom_type_scat_dispersion_real
_atom_type_scat_dispersion_imag
_atom_type_scat_source
C C 0.0033 0.0016 'International Tables Vol C Tables 4.2.6.8 and 6.1.1.4'
H H 0.0000 0.0000 'International Tables Vol C Tables 4.2.6.8 and 6.1.1.4'
P P 0.1023 0.0942 'International Tables Vol C Tables 4.2.6.8 and 6.1.1.4'
S S 0.1246 0.1234 'International Tables Vol C Tables 4.2.6.8 and 6.1.1.4'
Cl Cl 0.1484 0.1585 'International Tables Vol C Tables 4.2.6.8 and 6.1.1.4'
Ru Ru -1.2594 0.8363 'International Tables Vol C Tables 4.2.6.8 and 6.1.1.4'

loop_
_geom_angle_atom_site_label_1
_geom_angle_atom_site_label_2
_geom_angle_atom_site_label_3
_geom_angle
C3 Ru1 C2 37.74(9)
C3 Ru1 C1 63.42(9)
C2 Ru1 C1 37.75(9)
C3 Ru1 C4 37.91(9)
C2 Ru1 C4 62.48(9)
C1 Ru1 C4 62.42(9)
C3 Ru1 C5 62.61(9)
C2 Ru1 C5 62.38(9)
C1 Ru1 C5 37.59(9)
C4 Ru1 C5 36.49(9)
C3 Ru1 P2 117.80(7)
C2 Ru1 P2 102.25(7)
C1 Ru1 P2 118.83(7)
C4 Ru1 P2 154.86(7)
C5 Ru1 P2 155.77(6)
C3 Ru1 P1 167.48(7)
C2 Ru1 P1 143.60(7)
C1 Ru1 P1 111.22(7)
C4 Ru1 P1 129.75(6)
C5 Ru1 P1 105.93(6)
P2 Ru1 P1 74.71(2)
C3 Ru1 Cl1 92.70(7)
C2 Ru1 Cl1 128.04(7)
C1 Ru1 Cl1 150.38(7)
C4 Ru1 Cl1 88.00(7)
C5 Ru1 Cl1 117.14(6)
P2 Ru1 Cl1 87.03(2)
P1 Ru1 Cl1 88.32(2)
P2 S1 P1 82.19(3)
C21 P1 C11 102.26(11)
C21 P1 S1 102.41(8)
C11 P1 S1 105.18(8)
C21 P1 Ru1 121.22(8)
C11 P1 Ru1 123.16(8)
S1 P1 Ru1 99.54(3)
C31 P2 C41A 94.6(2)
C31 P2 C41 108.9(2)
C31 P2 S1 102.86(9)
C41A P2 S1 104.77(18)
C41 P2 S1 106.51(17)
C31 P2 Ru1 123.51(8)
C41A P2 Ru1 127.6(2)
C41 P2 Ru1 112.7(2)
S1 P2 Ru1 100.25(3)
C2 C1 C5 107.2(2)
C2 C1 C6 126.7(2)
C5 C1 C6 124.2(2)
C2 C1 Ru1 70.80(14)
C5 C1 Ru1 72.65(14)
C6 C1 Ru1 134.24(18)
C3 C2 C1 108.7(2)
C3 C2 C7 125.1(2)
C1 C2 C7 125.8(2)
C3 C2 Ru1 70.87(14)
C1 C2 Ru1 71.46(14)
C7 C2 Ru1 128.99(18)
C2 C3 C4 106.9(2)
C2 C3 C8 127.7(2)
C4 C3 C8 125.0(2)
C2 C3 Ru1 71.39(14)
C4 C3 Ru1 72.27(14)
C8 C3 Ru1 127.04(18)
C5 C4 C3 108.9(2)
C5 C4 C9 126.1(2)
C3 C4 C9 125.0(2)
C5 C4 Ru1 72.58(14)
C3 C4 Ru1 69.82(14)
C9 C4 Ru1 126.15(18)
C4 C5 C1 108.2(2)
C4 C5 C10 124.9(2)
C1 C5 C10 126.1(2)
C4 C5 Ru1 70.93(14)
C1 C5 Ru1 69.76(14)
C10 C5 Ru1 132.71(17)
C1 C6 H6A 109.5
C1 C6 H6B 109.5
H6A C6 H6B 109.5
C1 C6 H6C 109.5
H6A C6 H6C 109.5
H6B C6 H6C 109.5
C2 C7 H7A 109.5
C2 C7 H7B 109.5
H7A C7 H7B 109.5
C2 C7 H7C 109.5
H7A C7 H7C 109.5
H7B C7 H7C 109.5
C3 C8 H8A 109.5
C3 C8 H8B 109.5
H8A C8 H8B 109.5
C3 C8 H8C 109.5
H8A C8 H8C 109.5
H8B C8 H8C 109.5
C4 C9 H9A 109.5
C4 C9 H9B 109.5
H9A C9 H9B 109.5
C4 C9 H9C 109.5
H9A C9 H9C 109.5
H9B C9 H9C 109.5
C5 C10 H10A 109.5
C5 C10 H10B 109.5
H10A C10 H10B 109.5
C5 C10 H10C 109.5
H10A C10 H10C 109.5
H10B C10 H10C 109.5
C12 C11 C16 111.3(2)
C12 C11 P1 115.23(17)
C16 C11 P1 108.13(16)
C12 C11 H11A 107.3
C16 C11 H11A 107.3
P1 C11 H11A 107.3
C11 C12 C13 110.7(2)
C11 C12 H12A 109.5
C13 C12 H12A 109.5
C11 C12 H12B 109.5
C13 C12 H12B 109.5
H12A C12 H12B 108.1
C14 C13 C12 111.6(2)
C14 C13 H13A 109.3
C12 C13 H13A 109.3
C14 C13 H13B 109.3
C12 C13 H13B 109.3
H13A C13 H13B 108.0
C15 C14 C13 110.5(2)
C15 C14 H14A 109.6
C13 C14 H14A 109.6
C15 C14 H14B 109.6
C13 C14 H14B 109.6
H14A C14 H14B 108.1
C14 C15 C16 111.5(2)
C14 C15 H15A 109.3
C16 C15 H15A 109.3
C14 C15 H15B 109.3
C16 C15 H15B 109.3
H15A C15 H15B 108.0
C15 C16 C11 111.8(2)
C15 C16 H16A 109.3
C11 C16 H16A 109.3
C15 C16 H16B 109.3
C11 C16 H16B 109.3
H16A C16 H16B 107.9
C26 C21 C22 110.0(2)
C26 C21 P1 115.49(17)
C22 C21 P1 112.18(17)
C26 C21 H21A 106.2
C22 C21 H21A 106.2
P1 C21 H21A 106.2
C23 C22 C21 110.8(2)
C23 C22 H22A 109.5
C21 C22 H22A 109.5
C23 C22 H22B 109.5
C21 C22 H22B 109.5
H22A C22 H22B 108.1
C24 C23 C22 111.5(2)
C24 C23 H23A 109.3
C22 C23 H23A 109.3
C24 C23 H23B 109.3
C22 C23 H23B 109.3
H23A C23 H23B 108.0
C23 C24 C25 110.9(2)
C23 C24 H24A 109.5
C25 C24 H24A 109.5
C23 C24 H24B 109.5
C25 C24 H24B 109.5
H24A C24 H24B 108.0
C24 C25 C26 111.1(3)
C24 C25 H25A 109.4
C26 C25 H25A 109.4
C24 C25 H25B 109.4
C26 C25 H25B 109.4
H25A C25 H25B 108.0
C21 C26 C25 110.6(2)
C21 C26 H26A 109.5
C25 C26 H26A 109.5
C21 C26 H26B 109.5
C25 C26 H26B 109.5
H26A C26 H26B 108.1
C32 C31 C36 108.9(2)
C32 C31 P2 112.52(17)
C36 C31 P2 114.94(18)
C32 C31 H31A 106.6
C36 C31 H31A 106.6
P2 C31 H31A 106.6
C31 C32 C33 111.1(2)
C31 C32 H32A 109.4
C33 C32 H32A 109.4
C31 C32 H32B 109.4
C33 C32 H32B 109.4
H32A C32 H32B 108.0
C34 C33 C32 110.7(2)
C34 C33 H33A 109.5
C32 C33 H33A 109.5
C34 C33 H33B 109.5
C32 C33 H33B 109.5
H33A C33 H33B 108.1
C33 C34 C35 110.3(2)
C33 C34 H34A 109.6
C35 C34 H34A 109.6
C33 C34 H34B 109.6
C35 C34 H34B 109.6
H34A C34 H34B 108.1
C34 C35 C36 112.5(2)
C34 C35 H35A 109.1
C36 C35 H35A 109.1
C34 C35 H35B 109.1
C36 C35 H35B 109.1
H35A C35 H35B 107.8
C31 C36 C35 111.3(2)
C31 C36 H36A 109.4
C35 C36 H36A 109.4
C31 C36 H36B 109.4
C35 C36 H36B 109.4
H36A C36 H36B 108.0
C46 C41 C42 111.6(5)
C46 C41 P2 117.3(4)
C42 C41 P2 110.4(4)
C46 C41 H41A 105.5
C42 C41 H41A 105.5
P2 C41 H41A 105.5
C41 C42 C43 106.8(5)
C41 C42 H42A 110.4
C43 C42 H42A 110.4
C41 C42 H42B 110.4
C43 C42 H42B 110.4
H42A C42 H42B 108.6
C44 C43 C42 110.5(6)
C44 C43 H43A 109.6
C42 C43 H43A 109.6
C44 C43 H43B 109.6
C42 C43 H43B 109.6
H43A C43 H43B 108.1
C43 C44 C45 108.3(6)
C43 C44 H44A 110.0
C45 C44 H44A 110.0
C43 C44 H44B 110.0
C45 C44 H44B 110.0
H44A C44 H44B 108.4
C46 C45 C44 111.3(6)
C46 C45 H45A 109.4
C44 C45 H45A 109.4
C46 C45 H45B 109.4
C44 C45 H45B 109.4
H45A C45 H45B 108.0
C41 C46 C45 109.0(6)
C41 C46 H46A 109.9
C45 C46 H46A 109.9
C41 C46 H46B 109.9
C45 C46 H46B 109.9
H46A C46 H46B 108.3
C46A C41A C42A 110.7(5)
C46A C41A P2 116.1(4)
C42A C41A P2 108.6(4)
C46A C41A H41B 107.0
C42A C41A H41B 107.0
P2 C41A H41B 107.0
C41A C42A C43A 110.4(6)
C41A C42A H42C 109.6
C43A C42A H42C 109.6
C41A C42A H42D 109.6
C43A C42A H42D 109.6
H42C C42A H42D 108.1
C42A C43A C44A 106.4(6)
C42A C43A H43C 110.4
C44A C43A H43C 110.4
C42A C43A H43D 110.4
C44A C43A H43D 110.4
H43C C43A H43D 108.6
C45A C44A C43A 110.4(6)
C45A C44A H44C 109.6
C43A C44A H44C 109.6
C45A C44A H44D 109.6
C43A C44A H44D 109.6
H44C C44A H44D 108.1
C44A C45A C46A 111.7(6)
C44A C45A H45C 109.3
C46A C45A H45C 109.3
C44A C45A H45D 109.3
C46A C45A H45D 109.3
H45C C45A H45D 107.9
C41A C46A C45A 109.5(5)
C41A C46A H46C 109.8
C45A C46A H46C 109.8
C41A C46A H46D 109.8
C45A C46A H46D 109.8
H46C C46A H46D 108.2

loop_
_geom_bond_atom_site_label_1
_geom_bond_atom_site_label_2
_geom_bond_distance
Ru1 C3 2.205(2)
Ru1 C2 2.212(2)
Ru1 C1 2.221(2)
Ru1 C4 2.238(2)
Ru1 C5 2.259(2)
Ru1 P2 2.3022(7)
Ru1 P1 2.3153(6)
Ru1 Cl1 2.4484(6)
S1 P2 2.1263(9)
S1 P1 2.1362(9)
P1 C21 1.868(2)
P1 C11 1.870(2)
P2 C31 1.855(3)
P2 C41A 1.870(5)
P2 C41 1.879(5)
C1 C2 1.434(3)
C1 C5 1.444(3)
C1 C6 1.498(4)
C2 C3 1.428(3)
C2 C7 1.503(3)
C3 C4 1.444(3)
C3 C8 1.493(3)
C4 C5 1.408(3)
C4 C9 1.499(3)
C5 C10 1.500(3)
C6 H6A 0.9800
C6 H6B 0.9800
C6 H6C 0.9800
C7 H7A 0.9800
C7 H7B 0.9800
C7 H7C 0.9800
C8 H8A 0.9800
C8 H8B 0.9800
C8 H8C 0.9800
C9 H9A 0.9800
C9 H9B 0.9800
C9 H9C 0.9800
C10 H10A 0.9800
C10 H10B 0.9800
C10 H10C 0.9800
C11 C12 1.523(4)
C11 C16 1.536(3)
C11 H11A 1.0000
C12 C13 1.527(4)
C12 H12A 0.9900
C12 H12B 0.9900
C13 C14 1.525(4)
C13 H13A 0.9900
C13 H13B 0.9900
C14 C15 1.505(4)
C14 H14A 0.9900
C14 H14B 0.9900
C15 C16 1.525(3)
C15 H15A 0.9900
C15 H15B 0.9900
C16 H16A 0.9900
C16 H16B 0.9900
C21 C26 1.523(4)
C21 C22 1.535(3)
C21 H21A 1.0000
C22 C23 1.532(4)
C22 H22A 0.9900
C22 H22B 0.9900
C23 C24 1.515(4)
C23 H23A 0.9900
C23 H23B 0.9900
C24 C25 1.521(4)
C24 H24A 0.9900
C24 H24B 0.9900
C25 C26 1.535(4)
C25 H25A 0.9900
C25 H25B 0.9900
C26 H26A 0.9900
C26 H26B 0.9900
C31 C32 1.524(4)
C31 C36 1.533(4)
C31 H31A 1.0000
C32 C33 1.530(4)
C32 H32A 0.9900
C32 H32B 0.9900
C33 C34 1.518(4)
C33 H33A 0.9900
C33 H33B 0.9900
C34 C35 1.519(4)
C34 H34A 0.9900
C34 H34B 0.9900
C35 C36 1.537(4)
C35 H35A 0.9900
C35 H35B 0.9900
C36 H36A 0.9900
C36 H36B 0.9900
C41 C46 1.520(8)
C41 C42 1.530(8)
C41 H41A 1.0000
C42 C43 1.581(10)
C42 H42A 0.9900
C42 H42B 0.9900
C43 C44 1.500(11)
C43 H43A 0.9900
C43 H43B 0.9900
C44 C45 1.540(10)
C44 H44A 0.9900
C44 H44B 0.9900
C45 C46 1.524(10)
C45 H45A 0.9900
C45 H45B 0.9900
C46 H46A 0.9900
C46 H46B 0.9900
C41A C46A 1.524(9)
C41A C42A 1.536(8)
C41A H41B 1.0000
C42A C43A 1.543(10)
C42A H42C 0.9900
C42A H42D 0.9900
C43A C44A 1.600(11)
C43A H43C 0.9900
C43A H43D 0.9900
C44A C45A 1.498(9)
C44A H44C 0.9900
C44A H44D 0.9900
C45A C46A 1.559(9)
C45A H45C 0.9900
C45A H45D 0.9900
C46A H46C 0.9900
C46A H46D 0.9900

loop_
_geom_torsion_atom_site_label_1
_geom_torsion_atom_site_label_2
_geom_torsion_atom_site_label_3
_geom_torsion_atom_site_label_4
_geom_torsion
C5 C1 C2 C3 -2.6(3)
C6 C1 C2 C3 -167.2(2)
Ru1 C1 C2 C3 61.40(17)
C5 C1 C2 C7 170.8(2)
C6 C1 C2 C7 6.2(4)
Ru1 C1 C2 C7 -125.2(3)
C5 C1 C2 Ru1 -64.01(17)
C6 C1 C2 Ru1 131.4(3)
C1 C2 C3 C4 2.2(3)
C7 C2 C3 C4 -171.2(2)
Ru1 C2 C3 C4 63.99(17)
C1 C2 C3 C8 175.3(2)
C7 C2 C3 C8 1.9(4)
Ru1 C2 C3 C8 -122.9(3)
C1 C2 C3 Ru1 -61.77(17)
C7 C2 C3 Ru1 124.8(3)
C2 C3 C4 C5 -1.0(3)
C8 C3 C4 C5 -174.3(2)
Ru1 C3 C4 C5 62.43(18)
C2 C3 C4 C9 175.9(2)
C8 C3 C4 C9 2.6(4)
Ru1 C3 C4 C9 -120.7(3)
C2 C3 C4 Ru1 -63.41(17)
C8 C3 C4 Ru1 123.2(3)
C3 C4 C5 C1 -0.6(3)
C9 C4 C5 C1 -177.5(2)
Ru1 C4 C5 C1 60.07(17)
C3 C4 C5 C10 170.0(2)
C9 C4 C5 C10 -6.9(4)
Ru1 C4 C5 C10 -129.3(2)
C3 C4 C5 Ru1 -60.70(17)
C9 C4 C5 Ru1 122.4(3)
C2 C1 C5 C4 2.0(3)
C6 C1 C5 C4 167.0(2)
Ru1 C1 C5 C4 -60.80(17)
C2 C1 C5 C10 -168.5(2)
C6 C1 C5 C10 -3.4(4)
Ru1 C1 C5 C10 128.8(2)
C2 C1 C5 Ru1 62.79(17)
C6 C1 C5 Ru1 -132.2(3)
C21 P1 C11 C12 -133.17(19)
S1 P1 C11 C12 -26.5(2)
Ru1 P1 C11 C12 86.0(2)
C21 P1 C11 C16 101.57(18)
S1 P1 C11 C16 -151.76(15)
Ru1 P1 C11 C16 -39.3(2)
C16 C11 C12 C13 -54.0(3)
P1 C11 C12 C13 -177.57(18)
C11 C12 C13 C14 56.4(3)
C12 C13 C14 C15 -57.6(3)
C13 C14 C15 C16 56.3(3)
C14 C15 C16 C11 -54.8(3)
C12 C11 C16 C15 53.5(3)
P1 C11 C16 C15 -179.00(18)
C11 P1 C21 C26 70.8(2)
S1 P1 C21 C26 -37.9(2)
Ru1 P1 C21 C26 -147.32(16)
C11 P1 C21 C22 -56.3(2)
S1 P1 C21 C22 -165.10(16)
Ru1 P1 C21 C22 85.52(18)
C26 C21 C22 C23 56.8(3)
P1 C21 C22 C23 -173.12(18)
C21 C22 C23 C24 -56.1(3)
C22 C23 C24 C25 55.5(3)
C23 C24 C25 C26 -56.0(3)
C22 C21 C26 C25 -57.4(3)
P1 C21 C26 C25 174.4(2)
C24 C25 C26 C21 57.3(3)
C41A P2 C31 C32 177.2(3)
C41 P2 C31 C32 170.8(3)
S1 P2 C31 C32 -76.53(19)
Ru1 P2 C31 C32 35.2(2)
C41A P2 C31 C36 -57.3(3)
C41 P2 C31 C36 -63.7(3)
S1 P2 C31 C36 49.0(2)
Ru1 P2 C31 C36 160.67(18)
C36 C31 C32 C33 58.8(3)
P2 C31 C32 C33 -172.54(19)
C31 C32 C33 C34 -59.8(3)
C32 C33 C34 C35 56.1(3)
C33 C34 C35 C36 -54.0(3)
C32 C31 C36 C35 -55.8(3)
P2 C31 C36 C35 176.9(2)
C34 C35 C36 C31 54.6(4)
C31 P2 C41 C46 87.0(6)
C41A P2 C41 C46 62.5(11)
S1 P2 C41 C46 -23.3(6)
Ru1 P2 C41 C46 -132.2(5)
C31 P2 C41 C42 -42.4(5)
C41A P2 C41 C42 -66.9(11)
S1 P2 C41 C42 -152.7(4)
Ru1 P2 C41 C42 98.3(5)
C46 C41 C42 C43 59.4(8)
P2 C41 C42 C43 -168.2(5)
C41 C42 C43 C44 -60.8(9)
C42 C43 C44 C45 60.9(9)
C43 C44 C45 C46 -59.9(9)
C42 C41 C46 C45 -59.3(9)
P2 C41 C46 C45 171.9(5)
C44 C45 C46 C41 58.3(9)
C31 P2 C41A C46A 135.6(6)
C41 P2 C41A C46A -67.6(11)
S1 P2 C41A C46A 31.0(6)
Ru1 P2 C41A C46A -84.8(6)
C31 P2 C41A C42A -99.0(5)
C41 P2 C41A C42A 57.8(10)
S1 P2 C41A C42A 156.4(4)
Ru1 P2 C41A C42A 40.5(6)
C46A C41A C42A C43A -61.9(9)
P2 C41A C42A C43A 169.6(5)
C41A C42A C43A C44A 60.7(8)
C42A C43A C44A C45A -59.7(9)
C43A C44A C45A C46A 58.5(9)
C42A C41A C46A C45A 56.9(9)
P2 C41A C46A C45A -178.8(5)
C44A C45A C46A C41A -56.6(9)
